data_7109355
loop_
_publ_author_name
'Tanay Kundu'
'Subash C. Sahoo'
'Subhadeep Saha'
'Rahul Banerjee'

_publ_section_title
;
 Salt metathesis in three dimensional metal-organic frameworks (MOFs) with
 unprecedented hydrolytic regenerability
;
_journal_name_full Chem.Commun.
_journal_page_first 5262
_journal_paper_doi 10.1039/c3cc41842a
_journal_volume 49
_journal_year 2013
_chemical_absolute_configuration syn
_chemical_formula_moiety 'C9 H15 Cl N2 O2 Zn, 2H2(O)'
_chemical_formula_sum 'C9 H15 Cl N2 O4 Zn'
_chemical_formula_weight 316.07
_chemical_name_common AlaZnCl
_chemical_name_systematic
;
?
;
_space_group_IT_number 169
_symmetry_cell_setting hexagonal
_symmetry_space_group_name_Hall 'P 61'
_symmetry_space_group_name_H-M 'P 61'
_atom_sites_solution_hydrogens geom
_atom_sites_solution_primary direct
_atom_sites_solution_secondary difmap
_audit_creation_method SHELXL-97
_cell_angle_alpha 90.00
_cell_angle_beta 90.00
_cell_angle_gamma 120.00
_cell_formula_units_Z 6
_cell_length_a 17.4587(2)
_cell_length_b 17.4587(2)
_cell_length_c 10.24475(14)
_cell_measurement_temperature 100(2)
_cell_measurement_theta_max 29.14
_cell_volume 2704.31(6)
_computing_cell_refinement 'Bruker SMART'
_computing_data_collection 'Bruker SMART'
_computing_data_reduction 'Bruker SAINT'
_computing_molecular_graphics 'Bruker SHELXTL'
_computing_publication_material 'Bruker SHELXTL'
_computing_structure_refinement 'SHELXL-97 (Sheldrick, 1997)'
_computing_structure_solution 'SHELXS-97 (Sheldrick, 1990)'
_diffrn_ambient_temperature 100(2)
_diffrn_measured_fraction_theta_full 0.994
_diffrn_measured_fraction_theta_max 0.944
_diffrn_radiation_monochromator graphite
_diffrn_radiation_source 'fine-focus sealed tube'
_diffrn_radiation_type MoK\a
_diffrn_radiation_wavelength 0.71073
_diffrn_reflns_av_R_equivalents 0.0263
_diffrn_reflns_av_sigmaI/netI 0.0219
_diffrn_reflns_limit_h_max 22
_diffrn_reflns_limit_h_min -22
_diffrn_reflns_limit_k_max 22
_diffrn_reflns_limit_k_min -23
_diffrn_reflns_limit_l_max 12
_diffrn_reflns_limit_l_min -13
_diffrn_reflns_number 19898
_diffrn_reflns_theta_full 25.00
_diffrn_reflns_theta_max 29.14
_diffrn_reflns_theta_min 3.07
_exptl_absorpt_coefficient_mu 1.513
_exptl_absorpt_correction_T_max 0.860
_exptl_absorpt_correction_T_min 0.702
_exptl_absorpt_correction_type multi-scan
_exptl_absorpt_process_details 'Blessing, Acta Cryst. (1995) A51 33-38'
_exptl_crystal_colour colorless
_exptl_crystal_density_diffrn 1.150
_exptl_crystal_density_method 'not measured'
_exptl_crystal_description rod
_exptl_crystal_F_000 948.0
_exptl_crystal_size_max 0.5
_exptl_crystal_size_mid 0.2
_exptl_crystal_size_min 0.1
_refine_diff_density_max 1.369
_refine_diff_density_min -0.414
_refine_diff_density_rms 0.110
_refine_ls_abs_structure_details 'Flack H D (1983), Acta Cryst. A39, 876-881'
_refine_ls_abs_structure_Flack 0.003(16)
_refine_ls_extinction_method none
_refine_ls_goodness_of_fit_ref 1.142
_refine_ls_hydrogen_treatment constr
_refine_ls_matrix_type full
_refine_ls_number_parameters 155
_refine_ls_number_reflns 4382
_refine_ls_number_restraints 1
_refine_ls_restrained_S_all 1.142
_refine_ls_R_factor_all 0.0436
_refine_ls_R_factor_gt 0.0420
_refine_ls_shift/su_max 0.001
_refine_ls_shift/su_mean 0.000
_refine_ls_structure_factor_coef Fsqd
_refine_ls_weighting_details 'calc w=1/[\s^2^(Fo^2^)+(0.0774P)^2^+1.9858P] where P=(Fo^2^+2Fc^2^)/3'
_refine_ls_weighting_scheme calc
_refine_ls_wR_factor_gt 0.1237
_refine_ls_wR_factor_ref 0.1253
_reflns_number_gt 4251
_reflns_number_total 4382
_reflns_threshold_expression >2sigma(I)
_cod_data_source_file c3cc41842a.txt
_cod_data_source_block AlaZnCl
_cod_original_sg_symbol_H-M P61
_cod_database_code 7109355

loop_
_symmetry_equiv_pos_as_xyz
'x, y, z'
'x-y, x, z+1/6'
'-y, x-y, z+1/3'
'-x, -y, z+1/2'
'-x+y, -x, z+2/3'
'y, -x+y, z+5/6'

loop_
_atom_site_label
_atom_site_type_symbol
_atom_site_fract_x
_atom_site_fract_y
_atom_site_fract_z
_atom_site_U_iso_or_equiv
_atom_site_adp_type
_atom_site_occupancy
_atom_site_symmetry_multiplicity
_atom_site_calc_flag
_atom_site_refinement_flags
Zn1 Zn 0.54190(3) 0.07503(2) 0.15431(4) 0.01997(12) Uani 1 1 d .
Cl1 Cl 0.68751(7) 0.12589(8) 0.17027(15) 0.0515(3) Uani 1 1 d .
N1 N 0.45120(19) -0.05763(18) 0.1229(3) 0.0210(6) Uani 1 1 d .
H1 H 0.4645 -0.0741 0.0458 0.025 Uiso 1 1 calc R
O1 O 0.50886(17) 0.02240(14) 0.3512(2) 0.0231(5) Uani 1 1 d .
N2 N 0.5031(2) 0.16469(18) 0.1989(3) 0.0251(6) Uani 1 1 d .
C9 C 0.5349(4) -0.1280(3) 0.1978(4) 0.0406(10) Uani 1 1 d .
H9A H 0.5214 -0.1634 0.1203 0.061 Uiso 1 1 calc R
H9B H 0.5422 -0.1590 0.2699 0.061 Uiso 1 1 calc R
H9C H 0.5887 -0.0729 0.1847 0.061 Uiso 1 1 calc R
C7 C 0.4595(3) -0.1101(2) 0.2270(3) 0.0242(7) Uani 1 1 d .
H7 H 0.4041 -0.1666 0.2340 0.029 Uiso 1 1 calc R
C4 C 0.4210(3) 0.2147(3) 0.3237(4) 0.0330(8) Uani 1 1 d .
H4 H 0.3810 0.2043 0.3906 0.040 Uiso 1 1 calc R
C5 C 0.4469(3) 0.1538(2) 0.2965(4) 0.0300(8) Uani 1 1 d .
H5 H 0.4247 0.1031 0.3475 0.036 Uiso 1 1 calc R
C8 C 0.4770(2) -0.0601(2) 0.3558(3) 0.0205(6) Uani 1 1 d .
C3 C 0.4552(3) 0.2920(3) 0.2504(4) 0.0285(8) Uani 1 1 d .
C2 C 0.5148(3) 0.3039(2) 0.1496(4) 0.0380(9) Uani 1 1 d .
H2 H 0.5394 0.3548 0.0987 0.046 Uiso 1 1 calc R
C1 C 0.5361(3) 0.2391(2) 0.1276(4) 0.0358(9) Uani 1 1 d .
H1A H 0.5751 0.2471 0.0602 0.043 Uiso 1 1 calc R
O2 O 0.4608(2) -0.10549(17) 0.4580(2) 0.0324(7) Uani 1 1 d .
C6 C 0.3624(2) -0.0685(2) 0.1122(4) 0.0274(7) Uani 1 1 d .
H6A H 0.3624 -0.0306 0.0429 0.033 Uiso 1 1 calc R
H6B H 0.3480 -0.0497 0.1931 0.033 Uiso 1 1 calc R
O3 O 0.2801(5) -0.0526(4) 0.4105(5) 0.0990(19) Uani 1 1 d .
O4 O 0.2495(19) 0.060(2) 0.022(2) 0.444(17) Uani 1 1 d .

loop_
_atom_site_aniso_label
_atom_site_aniso_U_11
_atom_site_aniso_U_22
_atom_site_aniso_U_33
_atom_site_aniso_U_23
_atom_site_aniso_U_13
_atom_site_aniso_U_12
Zn1 0.0320(2) 0.01100(15) 0.01075(17) -0.00069(12) 0.00078(14) 0.00613(14)
Cl1 0.0341(5) 0.0448(6) 0.0557(7) -0.0101(5) 0.0030(5) 0.0048(4)
N1 0.0306(14) 0.0135(11) 0.0082(14) -0.0002(9) -0.0021(10) 0.0029(10)
O1 0.0423(13) 0.0128(10) 0.0109(11) -0.0015(8) -0.0040(9) 0.0113(9)
N2 0.0466(17) 0.0145(12) 0.0139(13) 0.0006(9) 0.0036(11) 0.0150(12)
C9 0.072(3) 0.039(2) 0.027(2) -0.0037(16) -0.0039(19) 0.040(2)
C7 0.0434(19) 0.0141(13) 0.0093(14) -0.0001(11) -0.0026(13) 0.0100(13)
C4 0.042(2) 0.0344(17) 0.0264(19) 0.0067(16) 0.0103(17) 0.0217(16)
C5 0.047(2) 0.0211(15) 0.0224(19) 0.0045(12) 0.0063(15) 0.0178(15)
C8 0.0368(17) 0.0136(13) 0.0085(15) 0.0010(11) -0.0022(12) 0.0106(12)
C3 0.049(2) 0.0291(17) 0.0166(16) -0.0039(13) -0.0066(14) 0.0263(16)
C2 0.078(3) 0.0279(16) 0.0179(17) 0.0042(15) 0.0055(19) 0.0335(19)
C1 0.069(3) 0.0235(16) 0.0209(19) 0.0045(13) 0.0151(17) 0.0283(18)
O2 0.0697(19) 0.0171(11) 0.0077(12) 0.0017(8) -0.0045(10) 0.0196(12)
C6 0.0287(17) 0.0221(15) 0.0228(17) 0.0017(12) -0.0013(13) 0.0063(13)
O3 0.139(5) 0.097(4) 0.054(3) 0.015(3) 0.002(3) 0.054(4)
O4 0.45(3) 0.82(5) 0.249(19) -0.11(3) -0.18(2) 0.47(4)

loop_
_atom_type_symbol
_atom_type_description
_atom_type_scat_dispersion_real
_atom_type_scat_dispersion_imag
_atom_type_scat_source
C C 0.0033 0.0016 'International Tables Vol C Tables 4.2.6.8 and 6.1.1.4'
H H 0.0000 0.0000 'International Tables Vol C Tables 4.2.6.8 and 6.1.1.4'
N N 0.0061 0.0033 'International Tables Vol C Tables 4.2.6.8 and 6.1.1.4'
O O 0.0106 0.0060 'International Tables Vol C Tables 4.2.6.8 and 6.1.1.4'
Cl Cl 0.1484 0.1585 'International Tables Vol C Tables 4.2.6.8 and 6.1.1.4'
Zn Zn 0.2839 1.4301 'International Tables Vol C Tables 4.2.6.8 and 6.1.1.4'

loop_
_geom_angle_atom_site_label_1
_geom_angle_atom_site_label_2
_geom_angle_atom_site_label_3
_geom_angle
_geom_angle_site_symmetry_1
_geom_angle_site_symmetry_3
N2 Zn1 N1 121.97(13) . .
N2 Zn1 O2 87.84(11) . 4_654
N1 Zn1 O2 91.90(11) . 4_654
N2 Zn1 O1 89.81(10) . .
N1 Zn1 O1 77.22(10) . .
O2 Zn1 O1 165.47(11) 4_654 .
N2 Zn1 Cl1 115.13(10) . .
N1 Zn1 Cl1 122.34(10) . .
O2 Zn1 Cl1 97.75(10) 4_654 .
O1 Zn1 Cl1 96.23(8) . .
C7 N1 C6 113.8(3) . .
C7 N1 Zn1 109.1(2) . .
C6 N1 Zn1 108.8(2) . .
C7 N1 H1 108.3 . .
C6 N1 H1 108.3 . .
Zn1 N1 H1 108.3 . .
C8 O1 Zn1 113.0(2) . .
C1 N2 C5 118.0(3) . .
C1 N2 Zn1 118.2(3) . .
C5 N2 Zn1 123.7(2) . .
C7 C9 H9A 109.5 . .
C7 C9 H9B 109.5 . .
H9A C9 H9B 109.5 . .
C7 C9 H9C 109.5 . .
H9A C9 H9C 109.5 . .
H9B C9 H9C 109.5 . .
N1 C7 C8 109.0(3) . .
N1 C7 C9 110.6(3) . .
C8 C7 C9 109.9(3) . .
N1 C7 H7 109.1 . .
C8 C7 H7 109.1 . .
C9 C7 H7 109.1 . .
C5 C4 C3 119.5(4) . .
C5 C4 H4 120.3 . .
C3 C4 H4 120.3 . .
N2 C5 C4 122.7(3) . .
N2 C5 H5 118.7 . .
C4 C5 H5 118.7 . .
O2 C8 O1 125.8(3) . .
O2 C8 C7 116.2(3) . .
O1 C8 C7 118.0(3) . .
C4 C3 C2 117.9(3) . .
C4 C3 C6 121.6(4) . 2
C2 C3 C6 120.5(3) . 2
C1 C2 C3 118.9(3) . .
C1 C2 H2 120.6 . .
C3 C2 H2 120.6 . .
N2 C1 C2 123.0(4) . .
N2 C1 H1A 118.5 . .
C2 C1 H1A 118.5 . .
C8 O2 Zn1 132.0(2) . 4_655
N1 C6 C3 112.5(3) . 6_554
N1 C6 H6A 109.1 . .
C3 C6 H6A 109.1 6_554 .
N1 C6 H6B 109.1 . .
C3 C6 H6B 109.1 6_554 .
H6A C6 H6B 107.8 . .

loop_
_geom_bond_atom_site_label_1
_geom_bond_atom_site_label_2
_geom_bond_distance
_geom_bond_site_symmetry_2
Zn1 N2 2.044(3) .
Zn1 N1 2.075(3) .
Zn1 O2 2.087(3) 4_654
Zn1 O1 2.171(2) .
Zn1 Cl1 2.2407(12) .
N1 C7 1.460(4) .
N1 C6 1.469(5) .
N1 H1 0.9100 .
O1 C8 1.259(4) .
N2 C1 1.343(4) .
N2 C5 1.346(5) .
C9 C7 1.527(6) .
C9 H9A 0.9600 .
C9 H9B 0.9600 .
C9 H9C 0.9600 .
C7 C8 1.527(4) .
C7 H7 0.9800 .
C4 C5 1.377(5) .
C4 C3 1.391(5) .
C4 H4 0.9300 .
C5 H5 0.9300 .
C8 O2 1.257(4) .
C3 C2 1.405(6) .
C3 C6 1.516(5) 2
C2 C1 1.376(5) .
C2 H2 0.9300 .
C1 H1A 0.9300 .
O2 Zn1 2.087(3) 4_655
C6 C3 1.516(5) 6_554
C6 H6A 0.9700 .
C6 H6B 0.9700 .

loop_
_geom_torsion_atom_site_label_1
_geom_torsion_atom_site_label_2
_geom_torsion_atom_site_label_3
_geom_torsion_atom_site_label_4
_geom_torsion
_geom_torsion_site_symmetry_1
_geom_torsion_site_symmetry_4
N2 Zn1 N1 C7 -113.4(2) . .
O2 Zn1 N1 C7 157.9(2) 4_654 .
O1 Zn1 N1 C7 -31.8(2) . .
Cl1 Zn1 N1 C7 57.5(3) . .
N2 Zn1 N1 C6 11.3(3) . .
O2 Zn1 N1 C6 -77.4(2) 4_654 .
O1 Zn1 N1 C6 92.9(2) . .
Cl1 Zn1 N1 C6 -177.79(19) . .
N2 Zn1 O1 C8 143.8(3) . .
N1 Zn1 O1 C8 20.9(3) . .
O2 Zn1 O1 C8 63.2(5) 4_654 .
Cl1 Zn1 O1 C8 -100.9(2) . .
N1 Zn1 N2 C1 -128.3(3) . .
O2 Zn1 N2 C1 -37.4(3) 4_654 .
O1 Zn1 N2 C1 157.0(3) . .
Cl1 Zn1 N2 C1 60.2(3) . .
N1 Zn1 N2 C5 52.2(4) . .
O2 Zn1 N2 C5 143.1(3) 4_654 .
O1 Zn1 N2 C5 -22.5(3) . .
Cl1 Zn1 N2 C5 -119.3(3) . .
C6 N1 C7 C8 -83.6(4) . .
Zn1 N1 C7 C8 38.2(3) . .
C6 N1 C7 C9 155.5(3) . .
Zn1 N1 C7 C9 -82.8(3) . .
C1 N2 C5 C4 1.3(6) . .
Zn1 N2 C5 C4 -179.2(3) . .
C3 C4 C5 N2 -1.5(7) . .
Zn1 O1 C8 O2 172.4(3) . .
Zn1 O1 C8 C7 -5.0(4) . .
N1 C7 C8 O2 160.3(3) . .
C9 C7 C8 O2 -78.4(4) . .
N1 C7 C8 O1 -22.1(5) . .
C9 C7 C8 O1 99.3(4) . .
C5 C4 C3 C2 0.6(6) . .
C5 C4 C3 C6 -178.2(4) . 2
C4 C3 C2 C1 0.4(6) . .
C6 C3 C2 C1 179.3(4) 2 .
C5 N2 C1 C2 -0.2(7) . .
Zn1 N2 C1 C2 -179.7(4) . .
C3 C2 C1 N2 -0.7(7) . .
O1 C8 O2 Zn1 10.9(6) . 4_655
C7 C8 O2 Zn1 -171.6(3) . 4_655
C7 N1 C6 C3 -60.3(4) . 6_554
Zn1 N1 C6 C3 177.8(2) . 6_554
